data_7013720
loop_
_publ_author_name
'Sharrad, Clint A.'
'Cavigliasso, Germ\'an E'
'Stranger, Robert'
'Gahan, Lawrence R.'

_publ_section_title
;
 Embracing ligands. Synthesis, characterisation and the correlation
 between 59Co NMR and ligand field parameters of Co(III) complexes with
 a new class of nitrogen-thioether multidentate ligand.
;
_journal_issue 5
_journal_name_full 'Dalton transactions (Cambridge, England : 2003)'
_journal_page_first 767
_journal_page_last 777
_journal_paper_doi 10.1039/b313189k
_journal_year 2004
_chemical_formula_sum 'C18 H40 Br3 Co N4 O3 S2'
_chemical_formula_weight 723.32
_chemical_name_common '[Co(XyN4S2amp)]Br3.3H2O'
_space_group_IT_number 14
_symmetry_cell_setting monoclinic
_symmetry_space_group_name_Hall '-P 2yn'
_symmetry_space_group_name_H-M 'P 1 21/n 1'
_atom_sites_solution_hydrogens geom
_atom_sites_solution_primary direct
_atom_sites_solution_secondary difmap
_audit_creation_date 2003-08-26T21:01:03-00:00
_audit_creation_method 'WinGX routine CIF_UPDATE'
_cell_angle_alpha 90
_cell_angle_beta 99.626(7)
_cell_angle_gamma 90
_cell_formula_units_Z 8
_cell_length_a 23.719(5)
_cell_length_b 9.7912(9)
_cell_length_c 24.073(2)
_cell_measurement_reflns_used 25
_cell_measurement_temperature 293(2)
_cell_volume 5511.9(14)
_computing_cell_refinement SET4
_computing_data_collection CAD4
_computing_data_reduction XTAL3.2
_computing_molecular_graphics 'ORTEP-3 for Windows (Farrugia, 1997)'
_computing_publication_material 'WinGX publication routines (Farrugia, 1999)'
_computing_structure_refinement 'SHELXL-97 (Sheldrick, 1997)'
_computing_structure_solution 'SHELXS-86 (Sheldrick, 1990)'
_diffrn_ambient_temperature 293(2)
_diffrn_measured_fraction_theta_full 0.999
_diffrn_measured_fraction_theta_max 0.999
_diffrn_measurement_device CAD4
_diffrn_measurement_method 'omega-2theta scans'
_diffrn_radiation_monochromator graphite
_diffrn_radiation_type MoK\a
_diffrn_radiation_wavelength 0.71073
_diffrn_reflns_av_R_equivalents 0.0585
_diffrn_reflns_av_unetI/netI 0.0978
_diffrn_reflns_limit_h_max 28
_diffrn_reflns_limit_h_min 0
_diffrn_reflns_limit_k_max 11
_diffrn_reflns_limit_k_min 0
_diffrn_reflns_limit_l_max 28
_diffrn_reflns_limit_l_min -28
_diffrn_reflns_number 9941
_diffrn_reflns_theta_full 24.97
_diffrn_reflns_theta_max 24.97
_diffrn_reflns_theta_min 1.72
_diffrn_standards_decay_% 'less than 5 %'
_exptl_absorpt_coefficient_mu 5.15
_exptl_absorpt_correction_type psiscans
_exptl_crystal_colour red
_exptl_crystal_density_diffrn 1.743
_exptl_crystal_density_method 'not measured'
_exptl_crystal_description prism
_exptl_crystal_F_000 2912
_exptl_crystal_size_max 0.47
_exptl_crystal_size_mid 0.33
_exptl_crystal_size_min 0.22
_refine_diff_density_max 2.111
_refine_diff_density_min -0.949
_refine_diff_density_rms 0.164
_refine_ls_extinction_method none
_refine_ls_goodness_of_fit_ref 0.968
_refine_ls_hydrogen_treatment constr
_refine_ls_matrix_type full
_refine_ls_number_parameters 559
_refine_ls_number_reflns 9688
_refine_ls_number_restraints 0
_refine_ls_restrained_S_all 0.968
_refine_ls_R_factor_all 0.1702
_refine_ls_R_factor_obs 0.0591
_refine_ls_shift/su_max 0.001
_refine_ls_shift/su_mean 0
_refine_ls_structure_factor_coef Fsqd
_refine_ls_weighting_details 'calc w=1/[\s^2^(Fo^2^)+(0.1144P)^2^+0.0000P] where P=(Fo^2^+2Fc^2^)/3'
_refine_ls_weighting_scheme calc
_refine_ls_wR_factor_all 0.2043
_refine_ls_wR_factor_obs 0.154
_reflns_number_gt 4281
_reflns_number_total 9688
_reflns_threshold_expression >2sigma(I)
_cod_data_source_file b313189k.txt
_cod_data_source_block 1709cs10
_cod_original_cell_volume 5511.9(13)
_cod_original_sg_symbol_H-M P21/n
_cod_database_code 7013720

loop_
_symmetry_equiv_pos_as_xyz
'x, y, z'
'-x+1/2, y+1/2, -z+1/2'
'-x, -y, -z'
'x-1/2, -y-1/2, z-1/2'

loop_
_atom_site_label
_atom_site_type_symbol
_atom_site_fract_x
_atom_site_fract_y
_atom_site_fract_z
_atom_site_U_iso_or_equiv
_atom_site_adp_type
_atom_site_occupancy
_atom_site_symmetry_multiplicity
_atom_site_calc_flag
_atom_site_refinement_flags
_atom_site_disorder_assembly
_atom_site_disorder_group
Co1 Co 0.91059(5) 0.86743(13) 0.36625(5) 0.0244(3) Uani 1 1 d . . .
N2 N 0.8383(4) 0.8617(8) 0.3110(3) 0.033(2) Uani 1 1 d . . .
H2A H 0.8423 0.7974 0.2853 0.039 Uiso 1 1 calc R . .
H2B H 0.8105 0.8329 0.3295 0.039 Uiso 1 1 calc R . .
N3 N 0.9783(3) 0.8748(8) 0.4249(3) 0.028(2) Uani 1 1 d . . .
H3A H 0.9911 0.9615 0.4267 0.034 Uiso 1 1 calc R . .
H3B H 0.9669 0.8568 0.458 0.034 Uiso 1 1 calc R . .
N4 N 0.9547(3) 0.7686(8) 0.3153(3) 0.0284(19) Uani 1 1 d . . .
H4A H 0.9291 0.7403 0.2856 0.034 Uiso 1 1 calc R . .
H4B H 0.9768 0.8312 0.3021 0.034 Uiso 1 1 calc R . .
N1 N 0.9328(3) 1.0399(8) 0.3306(3) 0.031(2) Uani 1 1 d . . .
H1A H 0.9654 1.0697 0.3518 0.037 Uiso 1 1 calc R . .
H1B H 0.9415 1.0171 0.2968 0.037 Uiso 1 1 calc R . .
N5 N 1.0671(3) 1.0414(8) 0.1645(3) 0.030(2) Uani 1 1 d . . .
H5A H 1.0347 1.0699 0.1426 0.036 Uiso 1 1 calc R . .
H5B H 1.058 1.0214 0.1984 0.036 Uiso 1 1 calc R . .
N6 N 1.1624(3) 0.8645(8) 0.1866(3) 0.029(2) Uani 1 1 d . . .
H6A H 1.1585 0.8023 0.2132 0.034 Uiso 1 1 calc R . .
H6B H 1.1902 0.8339 0.1684 0.034 Uiso 1 1 calc R . .
N7 N 1.0215(3) 0.8694(8) 0.0736(3) 0.029(2) Uani 1 1 d . . .
H7A H 1.0085 0.9559 0.0711 0.035 Uiso 1 1 calc R . .
H7B H 1.0327 0.8498 0.0406 0.035 Uiso 1 1 calc R . .
N8 N 1.0455(3) 0.7711(8) 0.1847(3) 0.032(2) Uani 1 1 d . . .
H8A H 1.0708 0.7478 0.2154 0.038 Uiso 1 1 calc R . .
H8B H 1.022 0.8337 0.1959 0.038 Uiso 1 1 calc R . .
S2 S 0.89158(11) 0.6540(3) 0.39388(10) 0.0288(6) Uani 1 1 d . . .
S1 S 0.86738(11) 1.0066(3) 0.42217(10) 0.0306(6) Uani 1 1 d . . .
S3 S 1.13191(10) 1.0026(3) 0.07411(9) 0.0282(6) Uani 1 1 d . . .
S4 S 1.11007(11) 0.6519(3) 0.10574(10) 0.0294(6) Uani 1 1 d . . .
C14 C 0.9611(4) 0.5869(10) 0.4260(4) 0.033(3) Uani 1 1 d . . .
H14A H 0.968 0.6094 0.4658 0.039 Uiso 1 1 calc R . .
H14B H 0.9607 0.4882 0.4226 0.039 Uiso 1 1 calc R . .
C32 C 1.0404(4) 0.5830(11) 0.0749(5) 0.039(3) Uani 1 1 d . . .
H32A H 1.0328 0.6047 0.035 0.047 Uiso 1 1 calc R . .
H32B H 1.0413 0.4843 0.0785 0.047 Uiso 1 1 calc R . .
C6 C 0.8224(4) 0.9301(10) 0.4689(4) 0.034(3) Uani 1 1 d . . .
H6C H 0.8469 0.8833 0.4993 0.041 Uiso 1 1 calc R . .
H6D H 0.8029 1.0026 0.4854 0.041 Uiso 1 1 calc R . .
C13 C 0.8531(4) 0.6412(11) 0.4517(4) 0.034(3) Uani 1 1 d . . .
H13A H 0.8518 0.5468 0.4636 0.041 Uiso 1 1 calc R . .
H13B H 0.8721 0.6945 0.4833 0.041 Uiso 1 1 calc R . .
C12 C 0.7922(4) 0.6949(11) 0.4326(4) 0.032(3) Uani 1 1 d . . .
C7 C 0.7785(4) 0.8305(10) 0.4401(4) 0.030(2) Uani 1 1 d . . .
C33 C 0.9721(4) 0.7796(10) 0.0785(4) 0.028(2) Uani 1 1 d . . .
H33A H 0.9491 0.7675 0.0415 0.033 Uiso 1 1 calc R . .
H33B H 0.9484 0.8232 0.1025 0.033 Uiso 1 1 calc R . .
C16 C 0.9921(4) 0.6494(10) 0.3339(4) 0.034(3) Uani 1 1 d . . .
H16A H 1.0261 0.6544 0.3165 0.041 Uiso 1 1 calc R . .
H16B H 0.972 0.5659 0.3212 0.041 Uiso 1 1 calc R . .
C34 C 1.0107(5) 0.6489(11) 0.1673(4) 0.039(3) Uani 1 1 d . . .
H34A H 0.9771 0.6501 0.1855 0.047 Uiso 1 1 calc R . .
H34B H 1.0327 0.5681 0.1801 0.047 Uiso 1 1 calc R . .
C15 C 1.0271(4) 0.7862(10) 0.4211(4) 0.032(3) Uani 1 1 d . . .
H15A H 1.05 0.7772 0.4583 0.038 Uiso 1 1 calc R . .
H15B H 1.0507 0.829 0.3968 0.038 Uiso 1 1 calc R . .
C31 C 1.1500(4) 0.6354(10) 0.0466(4) 0.029(2) Uani 1 1 d . . .
H31A H 1.1523 0.5401 0.0362 0.035 Uiso 1 1 calc R . .
H31B H 1.1305 0.6851 0.0141 0.035 Uiso 1 1 calc R . .
C30 C 1.2083(4) 0.6918(10) 0.0643(4) 0.028(2) Uani 1 1 d . . .
C8 C 0.7233(5) 0.8754(12) 0.4227(5) 0.043(3) Uani 1 1 d . . .
H8 H 0.7139 0.9655 0.4292 0.052 Uiso 1 1 calc R . .
C11 C 0.7505(5) 0.6077(12) 0.4056(4) 0.045(3) Uani 1 1 d . . .
H11 H 0.7595 0.5169 0.3996 0.054 Uiso 1 1 calc R . .
C17 C 1.0099(4) 0.6446(11) 0.3984(4) 0.032(3) Uani 1 1 d . . .
C35 C 0.9914(4) 0.6396(10) 0.1030(4) 0.029(2) Uani 1 1 d . . .
C3 C 0.8931(4) 1.1585(11) 0.3214(4) 0.035(3) Uani 1 1 d . . .
H3C H 0.899 1.2063 0.2875 0.043 Uiso 1 1 calc R . .
H3D H 0.9022 1.2213 0.3528 0.043 Uiso 1 1 calc R . .
C21 C 1.1073(5) 1.1606(10) 0.1726(5) 0.037(3) Uani 1 1 d . . .
H21A H 1.1013 1.2109 0.2058 0.045 Uiso 1 1 calc R . .
H21B H 1.0984 1.2212 0.1404 0.045 Uiso 1 1 calc R . .
C24 C 1.1763(4) 0.9258(11) 0.0270(4) 0.036(3) Uani 1 1 d . . .
H24A H 1.1514 0.8777 -0.0028 0.043 Uiso 1 1 calc R . .
H24B H 1.1948 0.9987 0.0095 0.043 Uiso 1 1 calc R . .
C22 C 1.1834(4) 0.9949(10) 0.2162(4) 0.032(2) Uani 1 1 d . . .
H22A H 1.2245 0.9891 0.2282 0.039 Uiso 1 1 calc R . .
H22B H 1.1659 1.0051 0.2497 0.039 Uiso 1 1 calc R . .
C25 C 1.2207(5) 0.8300(11) 0.0539(4) 0.035(3) Uani 1 1 d . . .
C4 C 0.8176(4) 0.9883(11) 0.2800(4) 0.040(3) Uani 1 1 d . . .
H4C H 0.7766 0.982 0.268 0.049 Uiso 1 1 calc R . .
H4D H 0.8352 0.9955 0.2465 0.049 Uiso 1 1 calc R . .
C36 C 0.9412(4) 0.5415(11) 0.0910(4) 0.042(3) Uani 1 1 d . . .
H36A H 0.9525 0.4537 0.1067 0.064 Uiso 1 1 calc R . .
H36B H 0.9294 0.5329 0.051 0.064 Uiso 1 1 calc R . .
H36C H 0.91 0.5759 0.1076 0.064 Uiso 1 1 calc R . .
C26 C 1.2773(5) 0.8757(12) 0.0714(4) 0.037(3) Uani 1 1 d . . .
H26 H 1.2868 0.9655 0.0643 0.044 Uiso 1 1 calc R . .
C29 C 1.2508(5) 0.6087(11) 0.0907(4) 0.042(3) Uani 1 1 d . . .
H29 H 1.2427 0.5175 0.0966 0.051 Uiso 1 1 calc R . .
C5 C 0.8135(5) 1.0978(11) 0.3735(4) 0.039(3) Uani 1 1 d . . .
H5C H 0.7778 1.0475 0.369 0.047 Uiso 1 1 calc R . .
H5D H 0.8071 1.1866 0.3892 0.047 Uiso 1 1 calc R . .
C2 C 0.8312(5) 1.1171(10) 0.3157(4) 0.034(3) Uani 1 1 d . . .
C23 C 1.1866(4) 1.0926(11) 0.1214(4) 0.033(3) Uani 1 1 d . . .
H23A H 1.2216 1.0394 0.1264 0.04 Uiso 1 1 calc R . .
H23B H 1.1942 1.1791 0.1045 0.04 Uiso 1 1 calc R . .
C10 C 0.6951(5) 0.6552(14) 0.3872(5) 0.050(3) Uani 1 1 d . . .
H10 H 0.6674 0.5956 0.3692 0.06 Uiso 1 1 calc R . .
C20 C 1.1698(5) 1.1195(11) 0.1792(4) 0.035(3) Uani 1 1 d . . .
C28 C 1.3058(5) 0.6575(13) 0.1089(5) 0.049(3) Uani 1 1 d . . .
H28 H 1.3338 0.6001 0.128 0.059 Uiso 1 1 calc R . .
C9 C 0.6812(5) 0.7865(14) 0.3954(5) 0.049(3) Uani 1 1 d . . .
H9 H 0.6442 0.8176 0.383 0.059 Uiso 1 1 calc R . .
C18 C 1.0608(5) 0.5507(12) 0.4113(5) 0.050(3) Uani 1 1 d . . .
H18A H 1.0729 0.5455 0.4514 0.075 Uiso 1 1 calc R . .
H18B H 1.0915 0.5855 0.394 0.075 Uiso 1 1 calc R . .
H18C H 1.0504 0.4612 0.3968 0.075 Uiso 1 1 calc R . .
C19 C 1.2063(5) 1.2395(11) 0.2073(5) 0.049(3) Uani 1 1 d . . .
H19A H 1.2461 1.2153 0.2122 0.074 Uiso 1 1 calc R . .
H19B H 1.1958 1.2588 0.2433 0.074 Uiso 1 1 calc R . .
H19C H 1.1997 1.3189 0.1837 0.074 Uiso 1 1 calc R . .
C1 C 0.7941(5) 1.2349(12) 0.2862(5) 0.058(4) Uani 1 1 d . . .
H1C H 0.7544 1.2112 0.2828 0.086 Uiso 1 1 calc R . .
H1D H 0.8036 1.25 0.2495 0.086 Uiso 1 1 calc R . .
H1E H 0.8014 1.3167 0.3083 0.086 Uiso 1 1 calc R . .
C27 C 1.3186(5) 0.7897(14) 0.0986(5) 0.053(3) Uani 1 1 d . . .
H27 H 1.3555 0.822 0.1101 0.064 Uiso 1 1 calc R . .
Co2 Co 1.09008(5) 0.86660(13) 0.13167(5) 0.0233(3) Uani 1 1 d . . .
Br2 Br 0.85879(6) 0.57562(14) 0.22954(5) 0.0565(4) Uani 1 1 d . . .
Br3 Br 1.14255(6) 0.57412(14) 0.27022(5) 0.0565(4) Uani 1 1 d . . .
Br1 Br 0.97190(6) 0.80772(12) 0.56017(4) 0.0474(3) Uani 1 1 d . . .
Br4 Br 0.96792(6) 1.18437(12) 0.06139(4) 0.0488(4) Uani 1 1 d . . .
Br5 Br 1.18687(6) 1.28729(14) -0.01088(6) 0.0623(4) Uani 1 1 d . . .
Br6 Br 1.06553(5) 0.98634(13) 0.30076(5) 0.0458(3) Uani 1 1 d . . .
O1 O 0.9389(3) 0.9565(9) 0.2025(3) 0.056(2) Uani 1 1 d . . .
O2 O 1.3221(4) 1.2112(13) 0.0079(6) 0.133(5) Uani 1 1 d . . .
O3 O 0.6568(4) 0.3300(9) 0.3577(4) 0.067(3) Uani 1 1 d . . .
O4 O 1.0431(5) 0.3350(10) 0.2824(4) 0.083(3) Uani 1 1 d . . .
O5 O 1.1701(4) 0.7910(12) 0.3767(5) 0.105(4) Uani 1 1 d . . .
O6 O 0.9528(5) 0.2351(13) 0.2034(4) 0.112(4) Uani 1 1 d . . .

loop_
_atom_site_aniso_label
_atom_site_aniso_U_11
_atom_site_aniso_U_22
_atom_site_aniso_U_33
_atom_site_aniso_U_23
_atom_site_aniso_U_13
_atom_site_aniso_U_12
Co1 0.0259(8) 0.0244(8) 0.0223(7) 0.0018(6) 0.0027(6) -0.0001(6)
N2 0.043(6) 0.028(5) 0.025(5) -0.005(4) -0.002(4) 0.004(4)
N3 0.032(5) 0.022(5) 0.029(5) 0.005(4) 0.003(4) -0.004(4)
N4 0.030(5) 0.030(5) 0.025(4) -0.001(4) 0.004(4) -0.005(4)
N1 0.041(5) 0.026(5) 0.028(4) 0.008(4) 0.009(4) 0.005(4)
N5 0.038(5) 0.034(5) 0.018(4) -0.005(4) 0.005(4) 0.013(4)
N6 0.027(5) 0.029(5) 0.030(5) -0.001(4) 0.006(4) -0.003(4)
N7 0.039(5) 0.032(5) 0.017(4) -0.005(4) 0.002(4) 0.004(4)
N8 0.030(5) 0.040(5) 0.026(4) -0.003(4) 0.007(4) -0.009(4)
S2 0.0292(15) 0.0258(14) 0.0312(14) 0.0016(12) 0.0041(12) -0.0028(12)
S1 0.0372(14) 0.0282(14) 0.0279(13) 0.0027(13) 0.0096(11) -0.0039(14)
S3 0.0370(14) 0.0236(13) 0.0244(12) 0.0025(12) 0.0067(10) 0.0003(13)
S4 0.0335(15) 0.0260(14) 0.0282(14) -0.0003(12) 0.0039(12) 0.0024(12)
C14 0.030(6) 0.027(6) 0.039(6) 0.002(5) 0.002(5) 0.005(5)
C32 0.040(7) 0.030(6) 0.047(7) -0.009(5) 0.004(6) -0.002(5)
C6 0.044(7) 0.031(6) 0.031(6) -0.009(5) 0.015(5) 0.000(5)
C13 0.049(7) 0.036(6) 0.016(5) 0.002(5) 0.002(5) -0.008(6)
C12 0.030(6) 0.049(8) 0.016(5) 0.007(5) 0.006(4) 0.005(6)
C7 0.033(6) 0.025(6) 0.035(6) 0.003(5) 0.014(5) -0.001(5)
C33 0.018(5) 0.038(6) 0.027(5) -0.007(5) 0.005(4) -0.005(5)
C16 0.039(7) 0.030(6) 0.034(6) -0.004(5) 0.010(5) 0.009(5)
C34 0.035(7) 0.045(7) 0.037(6) -0.001(6) 0.007(5) -0.007(6)
C15 0.026(6) 0.034(6) 0.032(6) 0.009(5) -0.006(5) 0.003(5)
C31 0.031(6) 0.024(5) 0.032(6) -0.008(5) 0.008(5) 0.003(5)
C30 0.030(6) 0.026(6) 0.028(6) -0.006(5) 0.008(5) 0.002(5)
C8 0.048(8) 0.037(7) 0.050(7) -0.001(6) 0.024(6) 0.002(6)
C11 0.053(8) 0.048(8) 0.035(6) -0.011(6) 0.012(6) -0.010(7)
C17 0.021(6) 0.040(7) 0.034(6) 0.009(5) 0.000(5) 0.002(5)
C35 0.036(6) 0.020(6) 0.030(6) -0.004(5) 0.002(5) -0.007(5)
C3 0.027(6) 0.040(7) 0.039(6) 0.014(5) 0.005(5) -0.002(5)
C21 0.050(7) 0.023(6) 0.038(6) -0.012(5) 0.004(5) -0.007(5)
C24 0.049(7) 0.032(6) 0.027(6) 0.004(5) 0.006(5) 0.007(5)
C22 0.032(6) 0.042(7) 0.023(5) -0.007(5) 0.009(4) -0.008(6)
C25 0.043(7) 0.050(7) 0.012(5) -0.010(5) 0.007(5) 0.021(6)
C4 0.038(6) 0.050(7) 0.031(6) 0.008(6) 0.001(5) -0.011(6)
C36 0.043(7) 0.035(7) 0.049(7) -0.016(5) 0.004(5) -0.012(6)
C26 0.031(6) 0.040(7) 0.042(6) -0.009(5) 0.013(5) -0.009(6)
C29 0.051(8) 0.030(7) 0.046(7) -0.003(5) 0.008(6) -0.001(6)
C5 0.043(7) 0.026(6) 0.051(7) 0.009(5) 0.012(6) 0.008(5)
C2 0.034(7) 0.029(6) 0.039(6) 0.013(5) 0.008(5) 0.017(5)
C23 0.033(6) 0.038(6) 0.033(6) 0.004(5) 0.016(5) -0.010(5)
C10 0.045(8) 0.061(9) 0.042(7) -0.006(7) -0.001(6) -0.012(7)
C20 0.041(7) 0.036(7) 0.029(6) -0.003(5) 0.008(5) 0.004(5)
C28 0.036(8) 0.052(8) 0.054(8) 0.011(6) -0.010(6) 0.003(6)
C9 0.027(6) 0.060(9) 0.057(8) 0.011(7) -0.003(6) 0.000(7)
C18 0.048(8) 0.044(8) 0.057(8) 0.012(6) 0.005(6) 0.001(6)
C19 0.044(7) 0.044(8) 0.061(8) -0.026(6) 0.013(6) -0.013(6)
C1 0.061(8) 0.043(8) 0.069(9) 0.025(7) 0.009(7) 0.012(7)
C27 0.031(7) 0.069(9) 0.059(8) -0.020(8) 0.007(6) -0.015(7)
Co2 0.0261(8) 0.0250(8) 0.0186(7) -0.0005(6) 0.0030(6) 0.0013(6)
Br2 0.0619(9) 0.0585(8) 0.0463(7) -0.0099(6) 0.0015(6) -0.0120(7)
Br3 0.0572(8) 0.0560(8) 0.0554(8) 0.0166(7) 0.0067(7) 0.0058(7)
Br1 0.0701(9) 0.0381(7) 0.0321(6) -0.0005(5) 0.0033(6) -0.0200(6)
Br4 0.0656(8) 0.0462(8) 0.0311(6) -0.0030(5) -0.0023(6) 0.0245(6)
Br5 0.0753(9) 0.0464(8) 0.0591(8) 0.0139(7) -0.0069(7) -0.0053(7)
Br6 0.0441(6) 0.0622(8) 0.0311(5) -0.0037(6) 0.0062(5) -0.0092(6)
O1 0.039(5) 0.092(7) 0.039(4) -0.012(5) 0.009(4) -0.003(5)
O2 0.060(7) 0.116(10) 0.216(15) 0.077(10) 0.000(8) 0.004(7)
O3 0.068(6) 0.066(6) 0.065(6) -0.001(5) 0.003(5) 0.006(5)
O4 0.102(8) 0.062(7) 0.085(7) 0.000(5) 0.011(6) 0.005(6)
O5 0.066(7) 0.114(9) 0.130(10) -0.010(8) -0.004(7) -0.005(7)
O6 0.105(9) 0.150(11) 0.074(7) 0.054(7) -0.004(6) -0.053(8)

loop_
_atom_type_symbol
_atom_type_description
_atom_type_scat_dispersion_real
_atom_type_scat_dispersion_imag
_atom_type_scat_source
C C 0.0033 0.0016 'International Tables Vol C Tables 4.2.6.8 and 6.1.1.4'
H H 0 0 'International Tables Vol C Tables 4.2.6.8 and 6.1.1.4'
N N 0.0061 0.0033 'International Tables Vol C Tables 4.2.6.8 and 6.1.1.4'
Co Co 0.3494 0.9721 'International Tables Vol C Tables 4.2.6.8 and 6.1.1.4'
S S 0.1246 0.1234 'International Tables Vol C Tables 4.2.6.8 and 6.1.1.4'
Br Br -0.2901 2.4595 'International Tables Vol C Tables 4.2.6.8 and 6.1.1.4'
O O 0.0106 0.006 'International Tables Vol C Tables 4.2.6.8 and 6.1.1.4'

loop_
_geom_angle_atom_site_label_1
_geom_angle_atom_site_label_2
_geom_angle_atom_site_label_3
_geom_angle
_geom_angle_site_symmetry_1
_geom_angle_site_symmetry_3
_geom_angle_publ_flag
N3 Co1 N2 175.8(4) . . ?
N3 Co1 N4 90.6(3) . . ?
N2 Co1 N4 93.3(3) . . ?
N3 Co1 N1 92.0(3) . . ?
N2 Co1 N1 89.8(3) . . ?
N4 Co1 N1 86.7(3) . . ?
N3 Co1 S2 90.1(2) . . ?
N2 Co1 S2 88.7(2) . . ?
N4 Co1 S2 83.3(2) . . ?
N1 Co1 S2 169.8(2) . . ?
N3 Co1 S1 87.0(2) . . ?
N2 Co1 S1 89.4(3) . . ?
N4 Co1 S1 172.0(2) . . ?
N1 Co1 S1 85.7(2) . . ?
S2 Co1 S1 104.34(10) . . ?
C4 N2 Co1 119.2(6) . . ?
C15 N3 Co1 119.8(6) . . ?
C16 N4 Co1 123.0(6) . . ?
C3 N1 Co1 121.1(6) . . ?
C21 N5 Co2 120.5(6) . . ?
C22 N6 Co2 119.2(6) . . ?
C33 N7 Co2 120.5(6) . . ?
C34 N8 Co2 121.7(6) . . ?
C13 S2 C14 100.8(5) . . ?
C13 S2 Co1 116.5(4) . . ?
C14 S2 Co1 104.3(3) . . ?
C5 S1 C6 100.2(5) . . ?
C5 S1 Co1 104.5(4) . . ?
C6 S1 Co1 118.9(3) . . ?
C23 S3 C24 99.4(5) . . ?
C23 S3 Co2 104.1(3) . . ?
C24 S3 Co2 119.5(3) . . ?
C32 S4 C31 101.6(5) . . ?
C32 S4 Co2 103.8(3) . . ?
C31 S4 Co2 116.9(3) . . ?
C17 C14 S2 112.2(7) . . ?
C35 C32 S4 112.7(7) . . ?
C7 C6 S1 114.2(7) . . ?
C12 C13 S2 108.6(6) . . ?
C11 C12 C7 119.1(10) . . ?
C11 C12 C13 119.5(10) . . ?
C7 C12 C13 121.3(10) . . ?
C8 C7 C12 119.9(10) . . ?
C8 C7 C6 118.7(10) . . ?
C12 C7 C6 121.3(10) . . ?
N7 C33 C35 111.7(8) . . ?
N4 C16 C17 112.0(8) . . ?
N8 C34 C35 113.0(8) . . ?
N3 C15 C17 113.3(8) . . ?
C30 C31 S4 108.6(6) . . ?
C29 C30 C25 119.5(10) . . ?
C29 C30 C31 119.5(9) . . ?
C25 C30 C31 121.0(9) . . ?
C7 C8 C9 120.7(11) . . ?
C12 C11 C10 120.3(11) . . ?
C18 C17 C15 108.9(8) . . ?
C18 C17 C14 108.8(8) . . ?
C15 C17 C14 110.9(9) . . ?
C18 C17 C16 107.5(9) . . ?
C15 C17 C16 110.3(8) . . ?
C14 C17 C16 110.4(8) . . ?
C36 C35 C33 108.5(8) . . ?
C36 C35 C32 108.2(8) . . ?
C33 C35 C32 110.6(8) . . ?
C36 C35 C34 108.6(8) . . ?
C33 C35 C34 110.7(8) . . ?
C32 C35 C34 110.0(8) . . ?
N1 C3 C2 112.7(8) . . ?
N5 C21 C20 113.4(8) . . ?
C25 C24 S3 115.4(7) . . ?
N6 C22 C20 112.5(7) . . ?
C26 C25 C30 117.8(9) . . ?
C26 C25 C24 120.2(11) . . ?
C30 C25 C24 122.1(10) . . ?
N2 C4 C2 112.6(7) . . ?
C27 C26 C25 121.0(11) . . ?
C30 C29 C28 121.6(11) . . ?
C2 C5 S1 112.1(7) . . ?
C3 C2 C4 112.6(9) . . ?
C3 C2 C5 111.2(9) . . ?
C4 C2 C5 110.1(9) . . ?
C3 C2 C1 108.1(9) . . ?
C4 C2 C1 107.9(9) . . ?
C5 C2 C1 106.6(9) . . ?
C20 C23 S3 112.8(7) . . ?
C9 C10 C11 120.8(11) . . ?
C22 C20 C21 112.5(9) . . ?
C22 C20 C23 109.5(8) . . ?
C21 C20 C23 110.3(9) . . ?
C22 C20 C19 107.9(9) . . ?
C21 C20 C19 108.0(9) . . ?
C23 C20 C19 108.4(9) . . ?
C27 C28 C29 119.6(11) . . ?
C10 C9 C8 119.1(11) . . ?
C28 C27 C26 120.6(11) . . ?
N7 Co2 N6 176.4(3) . . ?
N7 Co2 N5 91.2(3) . . ?
N6 Co2 N5 90.5(3) . . ?
N7 Co2 N8 89.9(3) . . ?
N6 Co2 N8 93.4(3) . . ?
N5 Co2 N8 86.6(3) . . ?
N7 Co2 S4 90.2(2) . . ?
N6 Co2 S4 88.6(2) . . ?
N5 Co2 S4 170.7(2) . . ?
N8 Co2 S4 84.3(3) . . ?
N7 Co2 S3 87.2(2) . . ?
N6 Co2 S3 89.7(2) . . ?
N5 Co2 S3 85.1(2) . . ?
N8 Co2 S3 171.1(3) . . ?
S4 Co2 S3 104.09(10) . . ?

loop_
_geom_bond_atom_site_label_1
_geom_bond_atom_site_label_2
_geom_bond_distance
_geom_bond_site_symmetry_2
_geom_bond_publ_flag
Co1 N3 1.955(7) . ?
Co1 N2 1.987(8) . ?
Co1 N4 1.991(8) . ?
Co1 N1 2.004(7) . ?
Co1 S2 2.261(3) . ?
Co1 S1 2.276(3) . ?
N2 C4 1.487(12) . ?
N3 C15 1.461(12) . ?
N4 C16 1.489(12) . ?
N1 C3 1.488(12) . ?
N5 C21 1.499(12) . ?
N5 Co2 1.999(7) . ?
N6 C22 1.507(11) . ?
N6 Co2 1.983(8) . ?
N7 C33 1.486(12) . ?
N7 Co2 1.959(7) . ?
N8 C34 1.474(12) . ?
N8 Co2 2.017(8) . ?
S2 C13 1.792(10) . ?
S2 C14 1.822(9) . ?
S1 C5 1.817(10) . ?
S1 C6 1.833(10) . ?
S3 C23 1.806(10) . ?
S3 C24 1.832(10) . ?
S3 Co2 2.266(3) . ?
S4 C32 1.824(10) . ?
S4 C31 1.845(9) . ?
S4 Co2 2.265(3) . ?
C14 C17 1.535(13) . ?
C32 C35 1.542(14) . ?
C6 C7 1.508(13) . ?
C13 C12 1.532(13) . ?
C12 C11 1.385(14) . ?
C12 C7 1.386(14) . ?
C7 C8 1.378(14) . ?
C33 C35 1.532(13) . ?
C16 C17 1.542(13) . ?
C34 C35 1.542(13) . ?
C15 C17 1.520(14) . ?
C31 C30 1.483(13) . ?
C30 C29 1.366(14) . ?
C30 C25 1.416(14) . ?
C8 C9 1.404(15) . ?
C11 C10 1.395(16) . ?
C17 C18 1.508(14) . ?
C35 C36 1.519(13) . ?
C3 C2 1.507(14) . ?
C21 C20 1.519(15) . ?
C24 C25 1.477(13) . ?
C22 C20 1.514(13) . ?
C25 C26 1.412(14) . ?
C4 C2 1.529(14) . ?
C26 C27 1.371(16) . ?
C29 C28 1.390(15) . ?
C5 C2 1.532(14) . ?
C2 C1 1.549(13) . ?
C23 C20 1.533(13) . ?
C10 C9 1.350(16) . ?
C20 C19 1.546(14) . ?
C28 C27 1.362(16) . ?

loop_
_geom_torsion_atom_site_label_1
_geom_torsion_atom_site_label_2
_geom_torsion_atom_site_label_3
_geom_torsion_atom_site_label_4
_geom_torsion
_geom_torsion_site_symmetry_1
_geom_torsion_site_symmetry_2
_geom_torsion_site_symmetry_3
_geom_torsion_site_symmetry_4
_geom_torsion_publ_flag
N3 Co1 N2 C4 97(5) . . . . ?
N4 Co1 N2 C4 -105.3(7) . . . . ?
N1 Co1 N2 C4 -18.6(7) . . . . ?
S2 Co1 N2 C4 171.5(7) . . . . ?
S1 Co1 N2 C4 67.1(7) . . . . ?
N2 Co1 N3 C15 142(4) . . . . ?
N4 Co1 N3 C15 -15.8(7) . . . . ?
N1 Co1 N3 C15 -102.5(7) . . . . ?
S2 Co1 N3 C15 67.5(7) . . . . ?
S1 Co1 N3 C15 171.9(7) . . . . ?
N3 Co1 N4 C16 47.2(7) . . . . ?
N2 Co1 N4 C16 -131.2(7) . . . . ?
N1 Co1 N4 C16 139.1(7) . . . . ?
S2 Co1 N4 C16 -42.9(7) . . . . ?
S1 Co1 N4 C16 119.4(16) . . . . ?
N3 Co1 N1 C3 -124.4(7) . . . . ?
N2 Co1 N1 C3 51.8(7) . . . . ?
N4 Co1 N1 C3 145.1(8) . . . . ?
S2 Co1 N1 C3 133.8(12) . . . . ?
S1 Co1 N1 C3 -37.6(7) . . . . ?
N3 Co1 S2 C13 83.9(4) . . . . ?
N2 Co1 S2 C13 -92.1(4) . . . . ?
N4 Co1 S2 C13 174.5(4) . . . . ?
N1 Co1 S2 C13 -174.2(14) . . . . ?
S1 Co1 S2 C13 -3.0(4) . . . . ?
N3 Co1 S2 C14 -26.2(4) . . . . ?
N2 Co1 S2 C14 157.8(4) . . . . ?
N4 Co1 S2 C14 64.4(4) . . . . ?
N1 Co1 S2 C14 75.7(15) . . . . ?
S1 Co1 S2 C14 -113.1(4) . . . . ?
N3 Co1 S1 C5 153.5(4) . . . . ?
N2 Co1 S1 C5 -28.6(4) . . . . ?
N4 Co1 S1 C5 81.0(17) . . . . ?
N1 Co1 S1 C5 61.3(4) . . . . ?
S2 Co1 S1 C5 -117.2(4) . . . . ?
N3 Co1 S1 C6 -95.9(4) . . . . ?
N2 Co1 S1 C6 82.0(5) . . . . ?
N4 Co1 S1 C6 -168.4(17) . . . . ?
N1 Co1 S1 C6 171.9(5) . . . . ?
S2 Co1 S1 C6 -6.5(4) . . . . ?
C13 S2 C14 C17 -152.9(8) . . . . ?
Co1 S2 C14 C17 -31.7(8) . . . . ?
C31 S4 C32 C35 -154.3(7) . . . . ?
Co2 S4 C32 C35 -32.6(8) . . . . ?
C5 S1 C6 C7 62.9(8) . . . . ?
Co1 S1 C6 C7 -50.1(9) . . . . ?
C14 S2 C13 C12 179.7(7) . . . . ?
Co1 S2 C13 C12 67.6(8) . . . . ?
S2 C13 C12 C11 85.7(10) . . . . ?
S2 C13 C12 C7 -92.1(10) . . . . ?
C11 C12 C7 C8 2.6(15) . . . . ?
C13 C12 C7 C8 -179.6(9) . . . . ?
C11 C12 C7 C6 -179.6(9) . . . . ?
C13 C12 C7 C6 -1.8(14) . . . . ?
S1 C6 C7 C8 -97.7(10) . . . . ?
S1 C6 C7 C12 84.5(11) . . . . ?
Co2 N7 C33 C35 -37.6(10) . . . . ?
Co1 N4 C16 C17 -20.7(11) . . . . ?
Co2 N8 C34 C35 -24.4(11) . . . . ?
Co1 N3 C15 C17 -38.0(10) . . . . ?
C32 S4 C31 C30 178.3(7) . . . . ?
Co2 S4 C31 C30 66.2(7) . . . . ?
S4 C31 C30 C29 87.9(10) . . . . ?
S4 C31 C30 C25 -92.5(9) . . . . ?
C12 C7 C8 C9 -2.6(16) . . . . ?
C6 C7 C8 C9 179.5(10) . . . . ?
C7 C12 C11 C10 -1.3(15) . . . . ?
C13 C12 C11 C10 -179.2(9) . . . . ?
N3 C15 C17 C18 -164.2(8) . . . . ?
N3 C15 C17 C14 -44.5(11) . . . . ?
N3 C15 C17 C16 78.1(10) . . . . ?
S2 C14 C17 C18 -159.7(7) . . . . ?
S2 C14 C17 C15 80.5(9) . . . . ?
S2 C14 C17 C16 -42.0(10) . . . . ?
N4 C16 C17 C18 -162.6(8) . . . . ?
N4 C16 C17 C15 -44.0(11) . . . . ?
N4 C16 C17 C14 78.9(10) . . . . ?
N7 C33 C35 C36 -163.6(8) . . . . ?
N7 C33 C35 C32 -45.0(10) . . . . ?
N7 C33 C35 C34 77.2(10) . . . . ?
S4 C32 C35 C36 -159.1(7) . . . . ?
S4 C32 C35 C33 82.1(9) . . . . ?
S4 C32 C35 C34 -40.5(10) . . . . ?
N8 C34 C35 C36 -161.3(8) . . . . ?
N8 C34 C35 C33 -42.2(11) . . . . ?
N8 C34 C35 C32 80.3(10) . . . . ?
Co1 N1 C3 C2 -26.2(11) . . . . ?
Co2 N5 C21 C20 -25.7(11) . . . . ?
C23 S3 C24 C25 61.8(9) . . . . ?
Co2 S3 C24 C25 -50.4(9) . . . . ?
Co2 N6 C22 C20 -34.7(10) . . . . ?
C29 C30 C25 C26 0.4(14) . . . . ?
C31 C30 C25 C26 -179.2(9) . . . . ?
C29 C30 C25 C24 -178.3(9) . . . . ?
C31 C30 C25 C24 2.1(14) . . . . ?
S3 C24 C25 C26 -96.4(10) . . . . ?
S3 C24 C25 C30 82.3(11) . . . . ?
Co1 N2 C4 C2 -34.6(11) . . . . ?
C30 C25 C26 C27 -1.5(14) . . . . ?
C24 C25 C26 C27 177.2(10) . . . . ?
C25 C30 C29 C28 1.5(16) . . . . ?
C31 C30 C29 C28 -178.9(10) . . . . ?
C6 S1 C5 C2 -153.6(8) . . . . ?
Co1 S1 C5 C2 -29.9(8) . . . . ?
N1 C3 C2 C4 -41.4(12) . . . . ?
N1 C3 C2 C5 82.8(11) . . . . ?
N1 C3 C2 C1 -160.5(9) . . . . ?
N2 C4 C2 C3 76.2(11) . . . . ?
N2 C4 C2 C5 -48.5(11) . . . . ?
N2 C4 C2 C1 -164.5(9) . . . . ?
S1 C5 C2 C3 -43.0(11) . . . . ?
S1 C5 C2 C4 82.5(10) . . . . ?
S1 C5 C2 C1 -160.7(8) . . . . ?
C24 S3 C23 C20 -156.2(8) . . . . ?
Co2 S3 C23 C20 -32.4(8) . . . . ?
C12 C11 C10 C9 0.1(17) . . . . ?
N6 C22 C20 C21 75.6(10) . . . . ?
N6 C22 C20 C23 -47.5(11) . . . . ?
N6 C22 C20 C19 -165.3(8) . . . . ?
N5 C21 C20 C22 -41.5(12) . . . . ?
N5 C21 C20 C23 81.1(11) . . . . ?
N5 C21 C20 C19 -160.5(8) . . . . ?
S3 C23 C20 C22 83.9(9) . . . . ?
S3 C23 C20 C21 -40.5(11) . . . . ?
S3 C23 C20 C19 -158.6(8) . . . . ?
C30 C29 C28 C27 -2.3(18) . . . . ?
C11 C10 C9 C8 0.0(18) . . . . ?
C7 C8 C9 C10 1.3(17) . . . . ?
C29 C28 C27 C26 1.2(19) . . . . ?
C25 C26 C27 C28 0.7(17) . . . . ?
C33 N7 Co2 N6 139(5) . . . . ?
C33 N7 Co2 N5 -103.0(7) . . . . ?
C33 N7 Co2 N8 -16.4(7) . . . . ?
C33 N7 Co2 S4 67.9(7) . . . . ?
C33 N7 Co2 S3 172.0(7) . . . . ?
C22 N6 Co2 N7 99(5) . . . . ?
C22 N6 Co2 N5 -18.8(7) . . . . ?
C22 N6 Co2 N8 -105.3(7) . . . . ?
C22 N6 Co2 S4 170.5(6) . . . . ?
C22 N6 Co2 S3 66.4(6) . . . . ?
C21 N5 Co2 N7 -125.9(7) . . . . ?
C21 N5 Co2 N6 50.9(7) . . . . ?
C21 N5 Co2 N8 144.3(7) . . . . ?
C21 N5 Co2 S4 135.4(13) . . . . ?
C21 N5 Co2 S3 -38.8(7) . . . . ?
C34 N8 Co2 N7 49.9(8) . . . . ?
C34 N8 Co2 N6 -128.6(7) . . . . ?
C34 N8 Co2 N5 141.1(8) . . . . ?
C34 N8 Co2 S4 -40.3(7) . . . . ?
C34 N8 Co2 S3 120.6(14) . . . . ?
C32 S4 Co2 N7 -25.9(5) . . . . ?
C31 S4 Co2 N7 84.9(4) . . . . ?
C32 S4 Co2 N6 157.5(4) . . . . ?
C31 S4 Co2 N6 -91.7(4) . . . . ?
C32 S4 Co2 N5 72.9(16) . . . . ?
C31 S4 Co2 N5 -176.3(15) . . . . ?
C32 S4 Co2 N8 63.9(4) . . . . ?
C31 S4 Co2 N8 174.7(4) . . . . ?
C32 S4 Co2 S3 -113.1(4) . . . . ?
C31 S4 Co2 S3 -2.3(4) . . . . ?
C23 S3 Co2 N7 154.9(4) . . . . ?
C24 S3 Co2 N7 -95.4(4) . . . . ?
C23 S3 Co2 N6 -27.0(4) . . . . ?
C24 S3 Co2 N6 82.6(4) . . . . ?
C23 S3 Co2 N5 63.5(4) . . . . ?
C24 S3 Co2 N5 173.1(4) . . . . ?
C23 S3 Co2 N8 84.0(16) . . . . ?
C24 S3 Co2 N8 -166.3(15) . . . . ?
C23 S3 Co2 S4 -115.6(4) . . . . ?
C24 S3 Co2 S4 -5.9(4) . . . . ?
